data_2200443
loop_
_publ_author_name
'Razzino, Pasquale'
'Ward, A. David'
'Tiekink, E. R. T.'

_publ_section_title
;
 4-[(4-Methoxybenzyl)sulfanyl]benzaldehyde
;
_journal_issue 7
_journal_name_full 'Acta Crystallographica Section E'
_journal_page_first o622
_journal_page_last o623
_journal_paper_doi 10.1107/S160053680101008X
_journal_volume 57
_journal_year 2001
_chemical_formula_iupac 'C15 H14 O2 S'
_chemical_formula_moiety 'C15 H14 O2 S'
_chemical_formula_sum 'C15 H14 O2 S'
_chemical_formula_weight 258.33
_space_group_IT_number 14
_symmetry_cell_setting monoclinic
_symmetry_space_group_name_Hall '-P 2yn'
_symmetry_space_group_name_H-M 'P 1 21/n 1'
_cell_angle_alpha 90
_cell_angle_beta 93.10(2)
_cell_angle_gamma 90
_cell_formula_units_Z 4
_cell_length_a 7.648(3)
_cell_length_b 6.872(6)
_cell_length_c 24.314(2)
_cell_measurement_reflns_used 21
_cell_measurement_temperature 173
_cell_measurement_theta_max 13.4
_cell_measurement_theta_min 8.4
_cell_volume 1276.0(12)
_computing_cell_refinement 'MSC/AFC Diffractometer Control Software'
_computing_data_collection
;MSC/AFC Diffractometer Control Software (Molecular Structure Corporation,
 1996)
;
_computing_data_reduction 'TEXSAN for Windows (Molecular Structure Corporation, 1997)'
_computing_publication_material SHELXL97
_computing_structure_refinement 'SHELXL97 (Sheldrick, 1997)'
_computing_structure_solution 'SIR97 (Altomare et al., 1994)'
_diffrn_ambient_temperature 173
_diffrn_measured_fraction_theta_full .999
_diffrn_measured_fraction_theta_max .999
_diffrn_measurement_device 'Rigaku AFC-7R'
_diffrn_measurement_method \w
_diffrn_radiation_monochromator graphite
_diffrn_radiation_source 'Rigaku rotating anode'
_diffrn_radiation_type MoK\a
_diffrn_radiation_wavelength .71069
_diffrn_reflns_av_R_equivalents .064
_diffrn_reflns_av_sigmaI/netI .080
_diffrn_reflns_limit_h_max 9
_diffrn_reflns_limit_h_min -9
_diffrn_reflns_limit_k_max 8
_diffrn_reflns_limit_k_min 0
_diffrn_reflns_limit_l_max 31
_diffrn_reflns_limit_l_min 0
_diffrn_reflns_number 6267
_diffrn_reflns_reduction_process 'Lp corrections applied'
_diffrn_reflns_theta_full 27.5
_diffrn_reflns_theta_max 27.5
_diffrn_reflns_theta_min 3.1
_diffrn_standards_decay_% -1.2
_diffrn_standards_interval_count 400
_diffrn_standards_number 3
_exptl_absorpt_coefficient_mu .244
_exptl_absorpt_correction_type none
_exptl_crystal_colour colourless
_exptl_crystal_density_diffrn 1.345
_exptl_crystal_density_method 'not measured'
_exptl_crystal_description plate
_exptl_crystal_F_000 544
_exptl_crystal_size_max .40
_exptl_crystal_size_mid .32
_exptl_crystal_size_min .03
_refine_diff_density_max .26
_refine_diff_density_min -.26
_refine_ls_extinction_method none
_refine_ls_goodness_of_fit_ref .97
_refine_ls_hydrogen_treatment constr
_refine_ls_matrix_type full
_refine_ls_number_parameters 164
_refine_ls_number_reflns 2921
_refine_ls_number_restraints 0
_refine_ls_restrained_S_all .97
_refine_ls_R_factor_all .104
_refine_ls_R_factor_gt .038
_refine_ls_shift/su_max <0.001
_refine_ls_shift/su_mean .000
_refine_ls_structure_factor_coef Fsqd
_refine_ls_weighting_details 'calc w = 1/[\s^2^(Fo^2^)+(0.0401P)^2^] where P = (Fo^2^+2Fc^2^)/3'
_refine_ls_weighting_scheme calc
_refine_ls_wR_factor_ref .099
_reflns_number_gt 1671
_reflns_number_total 2921
_reflns_threshold_expression I>2\s(I)
_cod_data_source_file ci6036.cif
_cod_data_source_block I
_cod_original_sg_symbol_Hall '-P 2yn '
_cod_original_sg_symbol_H-M 'P 21/n'
_cod_database_code 2200443
_cod_database_fobs_code 2200443

loop_
_symmetry_equiv_pos_as_xyz
'  +x,  +y,  +z'
1/2-x,1/2+y,1/2-z
'  -x,  -y,  -z'
1/2+x,1/2-y,1/2+z

loop_
_atom_site_label
_atom_site_fract_x
_atom_site_fract_y
_atom_site_fract_z
_atom_site_U_iso_or_equiv
_atom_site_adp_type
_atom_site_calc_flag
_atom_site_refinement_flags
_atom_site_occupancy
_atom_site_disorder_assembly
_atom_site_disorder_group
_atom_site_type_symbol
S4 .07660(7) .66559(9) .451215(19) .03843(16) Uani d . 1 . . S
O11 .7886(2) .8163(3) .62435(6) .0542(4) Uani d . 1 . . O
O45 -.58167(17) .6666(2) .28187(6) .0444(4) Uani d . 1 . . O
C1 .5984(3) .7729(3) .54431(8) .0331(5) Uani d . 1 . . C
C2 .5914(3) .7668(3) .48715(8) .0338(5) Uani d . 1 . . C
H2 .6957 .7860 .4683 .0412(16) Uiso calc R 1 . . H
C3 .4367(3) .7335(3) .45742(8) .0330(5) Uani d . 1 . . C
H3 .4347 .7276 .4184 .0412(16) Uiso calc R 1 . . H
C4 .2824(3) .7084(3) .48455(7) .0300(4) Uani d . 1 . . C
C5 .2877(3) .7141(3) .54238(7) .0336(5) Uani d . 1 . . C
H5 .1832 .6965 .5612 .0412(16) Uiso calc R 1 . . H
C6 .4439(3) .7450(3) .57159(8) .0341(5) Uani d . 1 . . C
H6 .4471 .7476 .6107 .0412(16) Uiso calc R 1 . . H
C11 .7660(3) .8110(3) .57467(9) .0427(5) Uani d . 1 . . C
H11 .8650 .8336 .5536 .0412(16) Uiso calc R 1 . . H
C41 .1102(3) .6878(3) .37787(7) .0354(5) Uani d . 1 . . C
H41A .1683 .8126 .3699 .0412(16) Uiso calc R 1 . . H
H41B .1835 .5796 .3652 .0412(16) Uiso calc R 1 . . H
C42 -.0711(2) .6798(3) .34977(7) .0332(5) Uani d . 1 . . C
C43 -.1315(3) .5118(3) .32327(8) .0379(5) Uani d . 1 . . C
H43 -.0560 .4025 .3213 .0412(16) Uiso calc R 1 . . H
C44 -.3018(3) .5014(3) .29952(7) .0374(5) Uani d . 1 . . C
H44 -.3415 .3860 .2813 .0412(16) Uiso calc R 1 . . H
C45 -.4120(2) .6594(3) .30274(7) .0343(5) Uani d . 1 . . C
C46 -.3519(3) .8297(3) .32859(7) .0385(5) Uani d . 1 . . C
H46 -.4269 .9394 .3303 .0412(16) Uiso calc R 1 . . H
C47 -.1830(3) .8383(3) .35165(7) .0362(5) Uani d . 1 . . C
H47 -.1428 .9548 .3691 .0412(16) Uiso calc R 1 . . H
C48 -.6549(3) .4943(4) .25854(9) .0478(6) Uani d . 1 . . C
H48A -.7763 .5190 .2454 .0412(16) Uiso calc R 1 . . H
H48B -.6525 .3914 .2865 .0412(16) Uiso calc R 1 . . H
H48C -.5867 .4531 .2276 .0412(16) Uiso calc R 1 . . H

loop_
_atom_site_aniso_label
_atom_site_aniso_U_11
_atom_site_aniso_U_22
_atom_site_aniso_U_33
_atom_site_aniso_U_12
_atom_site_aniso_U_13
_atom_site_aniso_U_23
S4 .0334(2) .0539(4) .0283(2) -.0054(3) .00475(18) .0024(3)
O11 .0606(10) .0511(11) .0489(9) -.0040(9) -.0144(8) -.0030(8)
O45 .0394(8) .0484(10) .0446(8) .0017(8) -.0035(6) -.0051(8)
C1 .0372(11) .0227(11) .0392(10) .0004(9) .0005(9) -.0020(9)
C2 .0340(11) .0274(11) .0408(11) .0042(9) .0078(9) .0015(9)
C3 .0396(11) .0302(11) .0297(9) .0043(9) .0075(8) .0014(9)
C4 .0352(10) .0250(11) .0297(9) .0015(9) .0026(8) .0007(8)
C5 .0369(11) .0328(12) .0319(10) -.0006(9) .0079(8) .0007(9)
C6 .0451(12) .0279(11) .0293(10) -.0010(10) .0030(9) -.0022(9)
C11 .0427(11) .0315(12) .0534(13) .0002(11) -.0033(10) -.0033(11)
C41 .0386(10) .0409(12) .0273(9) -.0038(10) .0067(8) .0006(9)
C42 .0388(10) .0388(12) .0225(8) -.0036(11) .0060(7) .0032(9)
C43 .0424(11) .0382(13) .0338(10) .0009(10) .0068(9) -.0034(9)
C44 .0455(12) .0368(12) .0303(10) -.0040(11) .0056(9) -.0079(10)
C45 .0372(10) .0418(12) .0242(8) -.0034(11) .0047(8) .0006(10)
C46 .0475(12) .0357(12) .0329(10) .0023(12) .0058(9) -.0007(10)
C47 .0469(11) .0333(12) .0285(9) -.0047(11) .0012(8) -.0011(10)
C48 .0415(12) .0592(17) .0423(12) -.0025(12) -.0012(10) -.0083(12)

loop_
_atom_type_symbol
_atom_type_description
_atom_type_scat_dispersion_real
_atom_type_scat_dispersion_imag
_atom_type_scat_source
C C .0033 .0016 'International Tables Vol C Tables 4.2.6.8 and 6.1.1.4'
H H .0000 .0000 'International Tables Vol C Tables 4.2.6.8 and 6.1.1.4'
O O .0106 .0060 'International Tables Vol C Tables 4.2.6.8 and 6.1.1.4'
S S .1246 .1234 'International Tables Vol C Tables 4.2.6.8 and 6.1.1.4'

loop_
_geom_angle_atom_site_label_1
_geom_angle_atom_site_label_2
_geom_angle_atom_site_label_3
_geom_angle
C4 S4 C41 105.51(9)
C45 O45 C48 117.70(17)
C2 C1 C6 118.84(18)
C2 C1 C11 119.6(2)
C6 C1 C11 121.53(18)
C1 C2 C3 121.18(19)
C2 C3 C4 119.97(17)
C3 C4 C5 119.43(18)
C3 C4 S4 124.28(15)
C5 C4 S4 116.29(15)
C6 C5 C4 119.93(18)
C5 C6 C1 120.64(17)
O11 C11 C1 125.5(2)
C42 C41 S4 105.33(12)
C47 C42 C43 118.54(19)
C47 C42 C41 120.57(19)
C43 C42 C41 120.85(19)
C42 C43 C44 120.9(2)
C45 C44 C43 119.6(2)
O45 C45 C44 125.3(2)
O45 C45 C46 114.80(19)
C44 C45 C46 119.93(19)
C47 C46 C45 119.8(2)
C46 C47 C42 121.2(2)

loop_
_geom_bond_atom_site_label_1
_geom_bond_atom_site_label_2
_geom_bond_site_symmetry_2
_geom_bond_distance
_geom_bond_publ_flag
S4 C4 . 1.756(2) ?
S4 C41 . 1.8218(18) ?
O11 C11 . 1.212(2) ?
O45 C45 . 1.369(2) ?
O45 C48 . 1.416(3) ?
C1 C2 . 1.389(3) ?
C1 C6 . 1.400(3) ?
C1 C11 . 1.467(3) ?
C2 C3 . 1.372(3) ?
C3 C4 . 1.393(3) ?
C4 C5 . 1.405(2) ?
C5 C6 . 1.373(3) ?
C41 C42 . 1.513(3) ?
C42 C47 . 1.387(3) ?
C42 C43 . 1.389(3) ?
C43 C44 . 1.398(3) ?
C44 C45 . 1.379(3) ?
C45 C46 . 1.394(3) ?
C46 C47 . 1.381(3) ?

loop_
_cod_related_entry_id
_cod_related_entry_database
_cod_related_entry_code
1 ChemSpider 21132830
